data_1531486
loop_
_publ_author_name
'Gurbanova, O.A.'
'Belokoneva, E.L.'
'Dimitrova, O.V.'

_publ_section_title
;
 Synthesis and crystal strucutre of the new borophosphate Na In (B P2 O8
 (O H))
;
_journal_name_full 'Zhurnal Neorganicheskoi Khimii'
_journal_page_first 10
_journal_page_last 13
_journal_volume 47
_journal_year 2002
_chemical_formula_sum 'B H In Na O9 P2'
_chemical_name_systematic 'Na In (B P2 O8 (O H))'
_space_group_IT_number 14
_symmetry_space_group_name_Hall '-P 2n'
_symmetry_space_group_name_H-M 'P 1 1 21/n'
_cell_angle_alpha 90
_cell_angle_beta 90
_cell_angle_gamma 94.07
_cell_formula_units_Z 4
_cell_length_a 5.182
_cell_length_b 7.696
_cell_length_c 16.85
_cell_volume 670.295
_citation_journal_id_ASTM ZNOKAQ
_cod_data_source_file Gurbanova_ZNOKAQ_2002_1249.cif
_cod_data_source_block H1B1In1Na1O9P2
_cod_original_cell_volume 670.2947
_cod_original_sg_symbol_Hall '-P 2ybc (z,x-z,y)'
_cod_original_formula_sum 'H1 B1 In1 Na1 O9 P2'
_cod_database_code 1531486

loop_
_symmetry_equiv_pos_as_xyz
x,y,z
-x+1/2,-y+1/2,z+1/2
-x,-y,-z
x-1/2,y-1/2,-z-1/2

loop_
_atom_site_label
_atom_site_type_symbol
_atom_site_fract_x
_atom_site_fract_y
_atom_site_fract_z
_atom_site_occupancy
_atom_site_U_iso_or_equiv
P1 P+5 0.3432 0.0769 0.83066 1 0.0
B1 B+3 0.3912 0.2435 0.9756 1 0.0
Na1 Na+1 0.6456 0.1663 0.3401 1 0.0
O8 O-2 0.5198 0.0793 0.1992 1 0.0
In1 In+3 0.18197 0.20115 0.1595 1 0.0
O5 O-2 0.2276 0.1415 0.0323 1 0.0
P2 P+5 0.8235 0.0677 0.5865 1 0.0
O6 O-2 0.8643 0.1865 0.5116 1 0.0
O9 O-2 0.5984 0.122 0.6334 1 0.0
H1 H+1 0.195 0.049 0.039 1 0.0
O3 O-2 0.3901 0.238 0.7784 1 0.0
O2 O-2 0.0754 0.0693 0.6333 1 0.0
O4 O-2 0.2612 0.1203 0.4429 1 0.0
O1 O-2 0.0541 0.0354 0.8423 1 0.0
O7 O-2 0.4772 0.1273 0.9124 1 0.0
